data_7231171
loop_
_publ_author_name
'Xu, Lei'
'Jiang, Liping'
'Li, Shasha'
'Zhang, Guofang'
'Zhang, Weiqiang'
'Gao, Ziwei'

_publ_section_title
;
 Reaction of FcC&#xE002;CC(O)R (Fc = ferrocenyl) with Ru3(CO)12 leading to
 unexpected nitro-group reduced ruthenoles and 1,2-CO-inserted
 triruthenium clusters
;
_journal_issue 45
_journal_name_full 'RSC Advances'
_journal_page_first 25268
_journal_paper_doi 10.1039/C8RA04548H
_journal_volume 8
_journal_year 2018
_chemical_formula_sum 'C45 H30 Cl2 Fe2 N2 O10 Ru2'
_chemical_formula_weight 1143.45
_chemical_name_systematic
; 
 ? 
;
_space_group_IT_number 61
_symmetry_cell_setting orthorhombic
_symmetry_space_group_name_Hall '-P 2ac 2ab'
_symmetry_space_group_name_H-M 'P b c a'
_atom_sites_solution_hydrogens geom
_atom_sites_solution_primary direct
_atom_sites_solution_secondary difmap
_audit_creation_method SHELXL-97
_audit_update_record
;
2018-03-30 deposited with the CCDC.
2018-07-09 downloaded from the CCDC.
;
_cell_angle_alpha 90.00
_cell_angle_beta 90.00
_cell_angle_gamma 90.00
_cell_formula_units_Z 8
_cell_length_a 22.8840(19)
_cell_length_b 15.4397(13)
_cell_length_c 23.772(2)
_cell_measurement_reflns_used 80452
_cell_measurement_temperature 153(2)
_cell_measurement_theta_max 26.39
_cell_measurement_theta_min 2.33
_cell_volume 8399.2(12)
_computing_structure_refinement 'SHELXL-97 (Sheldrick, 1997)'
_computing_structure_solution 'SHELXS-97 (Sheldrick, 1990)'
_diffrn_ambient_temperature 153(2)
_diffrn_measured_fraction_theta_full 0.999
_diffrn_measured_fraction_theta_max 0.999
_diffrn_measurement_device_type 'Bruker SMART CCD area-detector'
_diffrn_radiation_monochromator graphite
_diffrn_radiation_source 'fine-focus sealed tube'
_diffrn_radiation_type MoK\a
_diffrn_radiation_wavelength 0.71073
_diffrn_reflns_av_R_equivalents 0.1323
_diffrn_reflns_av_sigmaI/netI 0.0273
_diffrn_reflns_limit_h_max 28
_diffrn_reflns_limit_h_min -28
_diffrn_reflns_limit_k_max 19
_diffrn_reflns_limit_k_min -19
_diffrn_reflns_limit_l_max 29
_diffrn_reflns_limit_l_min -29
_diffrn_reflns_number 256536
_diffrn_reflns_theta_full 26.00
_diffrn_reflns_theta_max 26.00
_diffrn_reflns_theta_min 2.22
_exptl_absorpt_coefficient_mu 1.573
_exptl_absorpt_correction_T_max 0.8714
_exptl_absorpt_correction_T_min 0.7982
_exptl_absorpt_correction_type multi-scan
_exptl_absorpt_process_details sadabs
_exptl_crystal_colour yellow
_exptl_crystal_density_diffrn 1.808
_exptl_crystal_density_method 'not measured'
_exptl_crystal_description block
_exptl_crystal_F_000 4544
_exptl_crystal_size_max 0.15
_exptl_crystal_size_mid 0.13
_exptl_crystal_size_min 0.09
_refine_diff_density_max 0.548
_refine_diff_density_min -0.761
_refine_diff_density_rms 0.074
_refine_ls_extinction_method none
_refine_ls_goodness_of_fit_ref 1.064
_refine_ls_hydrogen_treatment constr
_refine_ls_matrix_type full
_refine_ls_number_parameters 568
_refine_ls_number_reflns 8244
_refine_ls_number_restraints 0
_refine_ls_restrained_S_all 1.064
_refine_ls_R_factor_all 0.0319
_refine_ls_R_factor_gt 0.0248
_refine_ls_shift/su_max 0.002
_refine_ls_shift/su_mean 0.000
_refine_ls_structure_factor_coef Fsqd
_refine_ls_weighting_details 'calc w=1/[\s^2^(Fo^2^)+(0.0172P)^2^+12.4366P] where P=(Fo^2^+2Fc^2^)/3'
_refine_ls_weighting_scheme calc
_refine_ls_wR_factor_gt 0.0553
_refine_ls_wR_factor_ref 0.0594
_reflns_number_gt 7250
_reflns_number_total 8244
_reflns_threshold_expression >2sigma(I)
_cod_data_source_file c8ra04548h2.cif
_cod_data_source_block 1_CCDC5
_cod_original_sg_symbol_H-M Pbca
_cod_database_code 7231171

loop_
_symmetry_equiv_pos_as_xyz
'x, y, z'
'-x+1/2, -y, z+1/2'
'-x, y+1/2, -z+1/2'
'x+1/2, -y+1/2, -z'
'-x, -y, -z'
'x-1/2, y, -z-1/2'
'x, -y-1/2, z-1/2'
'-x-1/2, y-1/2, z'

loop_
_atom_site_label
_atom_site_type_symbol
_atom_site_fract_x
_atom_site_fract_y
_atom_site_fract_z
_atom_site_U_iso_or_equiv
_atom_site_adp_type
_atom_site_occupancy
_atom_site_symmetry_multiplicity
_atom_site_calc_flag
_atom_site_refinement_flags
Ru1 Ru 0.178506(8) 0.632224(12) 0.108162(7) 0.01529(5) Uani 1 1 d .
Ru2 Ru 0.288677(8) 0.699174(12) 0.092411(8) 0.01642(5) Uani 1 1 d .
Fe1 Fe 0.063508(15) 0.80588(2) 0.238515(14) 0.02223(8) Uani 1 1 d .
Fe2 Fe 0.057940(15) 0.82410(2) -0.001705(13) 0.01902(8) Uani 1 1 d .
O1 O 0.26047(8) 0.63192(11) 0.23562(7) 0.0247(4) Uani 1 1 d .
O2 O 0.39535(11) 0.96730(15) 0.37510(10) 0.0524(6) Uani 1 1 d .
O3 O 0.36549(10) 1.05750(13) 0.31195(8) 0.0384(5) Uani 1 1 d .
O4 O 0.20179(7) 0.67357(10) -0.03416(7) 0.0215(4) Uani 1 1 d .
O5 O 0.09373(8) 0.55328(14) 0.19369(8) 0.0370(5) Uani 1 1 d .
O6 O 0.10355(9) 0.54861(13) 0.01589(8) 0.0363(5) Uani 1 1 d .
O7 O 0.26176(8) 0.47953(11) 0.11918(7) 0.0258(4) Uani 1 1 d .
O8 O 0.35702(9) 0.86685(13) 0.09543(9) 0.0388(5) Uani 1 1 d .
O9 O 0.38268(9) 0.60359(14) 0.16303(9) 0.0411(5) Uani 1 1 d .
O10 O 0.34356(9) 0.63466(14) -0.01900(9) 0.0411(5) Uani 1 1 d .
N1 N 0.36859(10) 0.98434(15) 0.33233(9) 0.0284(5) Uani 1 1 d .
N2 N 0.28304(10) 1.04442(14) -0.12187(9) 0.0287(5) Uani 1 1 d .
H2A H 0.2856 1.0448 -0.1588 0.034 Uiso 1 1 calc R
H2B H 0.2920 1.0912 -0.1026 0.034 Uiso 1 1 calc R
C1 C 0.14420(10) 0.80406(15) 0.19670(9) 0.0184(5) Uani 1 1 d .
C2 C 0.14864(10) 0.77657(18) 0.25474(10) 0.0241(5) Uani 1 1 d .
H2 H 0.1637 0.7194 0.2682 0.029 Uiso 1 1 calc R
C3 C 0.12908(12) 0.84560(19) 0.28937(11) 0.0313(6) Uani 1 1 d .
H3A H 0.1284 0.8456 0.3314 0.038 Uiso 1 1 calc R
C4 C 0.11126(13) 0.91499(19) 0.25404(12) 0.0358(7) Uani 1 1 d .
H4 H 0.0953 0.9719 0.2670 0.043 Uiso 1 1 calc R
C5 C 0.11960(12) 0.88950(17) 0.19715(11) 0.0263(6) Uani 1 1 d .
H5 H 0.1098 0.9250 0.1632 0.032 Uiso 1 1 calc R
C6 C 0.00291(11) 0.7198(2) 0.20808(11) 0.0340(7) Uani 1 1 d .
H6 H 0.0090 0.6783 0.1764 0.041 Uiso 1 1 calc R
C7 C 0.01409(12) 0.7030(2) 0.26617(12) 0.0352(7) Uani 1 1 d .
H7 H 0.0293 0.6476 0.2824 0.042 Uiso 1 1 calc R
C8 C -0.00025(12) 0.7787(2) 0.29651(11) 0.0382(7) Uani 1 1 d .
H8 H 0.0034 0.7863 0.3381 0.046 Uiso 1 1 calc R
C9 C -0.02015(12) 0.8424(2) 0.25824(12) 0.0414(8) Uani 1 1 d .
H9 H -0.0334 0.9023 0.2680 0.050 Uiso 1 1 calc R
C10 C -0.01789(11) 0.8056(2) 0.20321(12) 0.0381(7) Uani 1 1 d .
H10 H -0.0293 0.8353 0.1675 0.046 Uiso 1 1 calc R
C11 C 0.17789(10) 0.76660(14) 0.14909(9) 0.0161(4) Uani 1 1 d .
C12 C 0.23139(10) 0.72181(14) 0.15944(9) 0.0168(5) Uani 1 1 d .
C13 C 0.25724(10) 0.70508(15) 0.21560(9) 0.0184(5) Uani 1 1 d .
C14 C 0.28586(10) 0.78014(15) 0.24527(10) 0.0187(5) Uani 1 1 d .
C15 C 0.31960(10) 0.76322(16) 0.29308(10) 0.0216(5) Uani 1 1 d .
H15 H 0.3247 0.7052 0.3055 0.026 Uiso 1 1 calc R
C16 C 0.34549(11) 0.83027(17) 0.32239(10) 0.0245(5) Uani 1 1 d .
H16 H 0.3676 0.8192 0.3554 0.029 Uiso 1 1 calc R
C17 C 0.33858(10) 0.91353(16) 0.30269(10) 0.0222(5) Uani 1 1 d .
C18 C 0.30494(10) 0.93305(16) 0.25586(10) 0.0221(5) Uani 1 1 d .
H18 H 0.3002 0.9912 0.2436 0.027 Uiso 1 1 calc R
C19 C 0.27848(10) 0.86545(16) 0.22755(10) 0.0214(5) Uani 1 1 d .
H19 H 0.2549 0.8773 0.1956 0.026 Uiso 1 1 calc R
C20 C 0.11294(10) 0.82278(15) 0.06844(9) 0.0180(5) Uani 1 1 d .
C21 C 0.05381(11) 0.80470(18) 0.08320(10) 0.0246(5) Uani 1 1 d .
H21 H 0.0395 0.7510 0.1023 0.030 Uiso 1 1 calc R
C22 C 0.01866(12) 0.8765(2) 0.06683(10) 0.0311(6) Uani 1 1 d .
H22 H -0.0244 0.8824 0.0729 0.037 Uiso 1 1 calc R
C23 C 0.05577(12) 0.93890(18) 0.04123(11) 0.0296(6) Uani 1 1 d .
H23 H 0.0432 0.9960 0.0256 0.036 Uiso 1 1 calc R
C24 C 0.11358(11) 0.90606(16) 0.04139(10) 0.0229(5) Uani 1 1 d .
H24 H 0.1487 0.9356 0.0254 0.027 Uiso 1 1 calc R
C25 C 0.07530(11) 0.72888(18) -0.06055(10) 0.0257(5) Uani 1 1 d .
H25 H 0.1067 0.6841 -0.0579 0.031 Uiso 1 1 calc R
C26 C 0.01752(12) 0.72046(19) -0.04013(11) 0.0315(6) Uani 1 1 d .
H26 H 0.0007 0.6686 -0.0208 0.038 Uiso 1 1 calc R
C27 C -0.01244(11) 0.7993(2) -0.05200(11) 0.0317(6) Uani 1 1 d .
H27 H -0.0542 0.8122 -0.0427 0.038 Uiso 1 1 calc R
C28 C 0.02675(12) 0.85557(19) -0.08004(10) 0.0288(6) Uani 1 1 d .
H28 H 0.0177 0.9152 -0.0939 0.035 Uiso 1 1 calc R
C29 C 0.08108(11) 0.81212(18) -0.08501(10) 0.0260(6) Uani 1 1 d .
H29 H 0.1172 0.8361 -0.1028 0.031 Uiso 1 1 calc R
C30 C 0.16589(10) 0.77598(14) 0.08903(9) 0.0152(4) Uani 1 1 d .
C31 C 0.21151(10) 0.74108(14) 0.05493(9) 0.0151(4) Uani 1 1 d .
C32 C 0.21223(9) 0.74063(15) -0.00797(9) 0.0163(5) Uani 1 1 d .
C33 C 0.23197(10) 0.81967(15) -0.03706(9) 0.0170(5) Uani 1 1 d .
C34 C 0.24764(10) 0.89459(15) -0.00787(9) 0.0187(5) Uani 1 1 d .
H34 H 0.2474 0.8939 0.0321 0.022 Uiso 1 1 calc R
C35 C 0.26343(10) 0.96932(15) -0.03541(10) 0.0203(5) Uani 1 1 d .
H35 H 0.2732 1.0197 -0.0145 0.024 Uiso 1 1 calc R
C36 C 0.26519(10) 0.97125(15) -0.09450(10) 0.0196(5) Uani 1 1 d .
C37 C 0.25068(11) 0.89597(16) -0.12430(10) 0.0211(5) Uani 1 1 d .
H37 H 0.2521 0.8960 -0.1642 0.025 Uiso 1 1 calc R
C38 C 0.23435(10) 0.82174(15) -0.09601(10) 0.0190(5) Uani 1 1 d .
H38 H 0.2245 0.7712 -0.1168 0.023 Uiso 1 1 calc R
C39 C 0.12494(11) 0.58391(16) 0.16265(10) 0.0235(5) Uani 1 1 d .
C40 C 0.13178(11) 0.58071(16) 0.04919(10) 0.0240(5) Uani 1 1 d .
C41 C 0.23366(11) 0.53989(15) 0.11330(9) 0.0195(5) Uani 1 1 d .
C42 C 0.33195(11) 0.80364(16) 0.09399(11) 0.0240(5) Uani 1 1 d .
C43 C 0.32347(11) 0.65789(17) 0.02173(11) 0.0259(5) Uani 1 1 d .
C44 C 0.34828(11) 0.63761(17) 0.13732(11) 0.0259(5) Uani 1 1 d .
C45A C 0.41113(17) 0.9261(3) -0.1055(2) 0.0701(12) Uani 1 1 d .
H45C H 0.3814 0.9654 -0.0892 0.084 Uiso 1 1 calc R
H45D H 0.4009 0.9167 -0.1454 0.084 Uiso 1 1 calc R
Cl1A Cl 0.40747(5) 0.82833(7) -0.07087(4) 0.0666(3) Uani 1 1 d .
Cl2A Cl 0.47831(5) 0.97713(9) -0.10250(7) 0.1002(5) Uani 1 1 d .

loop_
_atom_site_aniso_label
_atom_site_aniso_U_11
_atom_site_aniso_U_22
_atom_site_aniso_U_33
_atom_site_aniso_U_23
_atom_site_aniso_U_13
_atom_site_aniso_U_12
Ru1 0.01619(9) 0.01545(9) 0.01422(9) 0.00212(7) -0.00049(7) -0.00202(7)
Ru2 0.01439(9) 0.01659(10) 0.01827(10) 0.00283(7) 0.00034(7) 0.00014(7)
Fe1 0.01877(18) 0.0338(2) 0.01414(17) -0.00119(14) 0.00167(13) 0.00218(15)
Fe2 0.01697(17) 0.02802(19) 0.01206(16) 0.00096(13) -0.00118(13) 0.00329(14)
O1 0.0322(10) 0.0207(9) 0.0212(9) 0.0073(7) -0.0039(7) -0.0024(7)
O2 0.0627(16) 0.0450(13) 0.0493(14) -0.0019(11) -0.0335(12) -0.0053(12)
O3 0.0514(13) 0.0277(10) 0.0362(11) -0.0047(9) -0.0058(10) -0.0076(9)
O4 0.0280(9) 0.0176(8) 0.0191(8) -0.0023(7) 0.0011(7) -0.0008(7)
O5 0.0305(11) 0.0459(12) 0.0346(11) 0.0114(9) 0.0088(9) -0.0094(9)
O6 0.0379(11) 0.0401(11) 0.0308(10) -0.0007(9) -0.0108(9) -0.0136(9)
O7 0.0312(10) 0.0194(9) 0.0267(9) 0.0028(7) 0.0007(8) 0.0033(8)
O8 0.0336(11) 0.0268(11) 0.0561(13) 0.0026(9) -0.0006(10) -0.0104(9)
O9 0.0303(11) 0.0410(12) 0.0519(13) 0.0150(10) -0.0135(10) 0.0068(9)
O10 0.0341(11) 0.0549(14) 0.0342(11) -0.0113(10) 0.0112(9) 0.0039(10)
N1 0.0269(12) 0.0302(13) 0.0279(12) -0.0063(10) -0.0030(10) -0.0015(10)
N2 0.0440(14) 0.0243(11) 0.0177(10) 0.0047(9) 0.0027(9) -0.0056(10)
C1 0.0165(11) 0.0256(12) 0.0132(11) -0.0007(9) 0.0002(9) -0.0032(9)
C2 0.0160(12) 0.0393(15) 0.0170(12) 0.0029(11) -0.0008(9) -0.0032(10)
C3 0.0303(14) 0.0486(17) 0.0151(12) -0.0093(12) 0.0004(10) -0.0124(13)
C4 0.0440(17) 0.0346(15) 0.0289(14) -0.0135(12) 0.0082(13) -0.0051(13)
C5 0.0324(14) 0.0239(13) 0.0227(13) -0.0032(10) 0.0042(11) -0.0025(11)
C6 0.0194(13) 0.058(2) 0.0243(13) -0.0014(13) 0.0016(11) -0.0122(13)
C7 0.0226(14) 0.0551(19) 0.0277(14) 0.0076(13) 0.0038(11) -0.0101(13)
C8 0.0220(14) 0.073(2) 0.0193(13) 0.0048(14) 0.0063(11) 0.0003(14)
C9 0.0252(15) 0.070(2) 0.0290(15) 0.0005(15) 0.0078(12) 0.0162(15)
C10 0.0168(13) 0.075(2) 0.0224(13) 0.0056(14) 0.0013(11) 0.0067(14)
C11 0.0184(11) 0.0140(11) 0.0157(11) 0.0004(9) -0.0010(9) -0.0041(9)
C12 0.0190(11) 0.0151(11) 0.0162(11) 0.0018(9) -0.0004(9) -0.0052(9)
C13 0.0159(11) 0.0222(12) 0.0172(11) 0.0036(9) -0.0007(9) -0.0008(9)
C14 0.0155(11) 0.0243(12) 0.0163(11) 0.0042(9) 0.0008(9) -0.0022(9)
C15 0.0200(12) 0.0234(12) 0.0216(12) 0.0080(10) -0.0034(10) -0.0007(10)
C16 0.0190(12) 0.0326(14) 0.0218(12) 0.0049(11) -0.0063(10) -0.0015(10)
C17 0.0192(12) 0.0254(13) 0.0220(12) -0.0023(10) 0.0012(10) -0.0042(10)
C18 0.0232(12) 0.0216(12) 0.0216(12) 0.0025(10) 0.0001(10) 0.0004(10)
C19 0.0209(12) 0.0253(13) 0.0181(12) 0.0047(10) -0.0039(9) -0.0002(10)
C20 0.0199(12) 0.0229(12) 0.0111(10) -0.0019(9) -0.0007(9) 0.0039(9)
C21 0.0216(12) 0.0400(15) 0.0122(11) -0.0004(10) 0.0005(9) 0.0040(11)
C22 0.0239(13) 0.0519(18) 0.0176(12) -0.0064(12) -0.0021(10) 0.0158(12)
C23 0.0347(15) 0.0307(14) 0.0235(13) -0.0070(11) -0.0081(11) 0.0160(12)
C24 0.0263(13) 0.0223(12) 0.0201(12) -0.0021(10) -0.0062(10) 0.0048(10)
C25 0.0283(13) 0.0336(14) 0.0153(12) -0.0060(10) -0.0037(10) 0.0046(11)
C26 0.0355(15) 0.0392(16) 0.0197(13) -0.0010(11) -0.0028(11) -0.0108(12)
C27 0.0181(12) 0.0579(19) 0.0190(12) -0.0070(12) -0.0032(10) -0.0004(12)
C28 0.0330(14) 0.0391(16) 0.0144(12) 0.0013(11) -0.0065(10) 0.0080(12)
C29 0.0242(13) 0.0420(16) 0.0120(11) -0.0008(10) -0.0015(10) -0.0017(11)
C30 0.0180(11) 0.0124(10) 0.0153(11) -0.0005(8) -0.0002(9) -0.0013(9)
C31 0.0179(11) 0.0112(10) 0.0162(11) 0.0045(8) -0.0001(9) -0.0019(9)
C32 0.0134(11) 0.0174(11) 0.0180(11) 0.0005(9) -0.0001(9) 0.0044(9)
C33 0.0152(11) 0.0191(12) 0.0168(11) 0.0010(9) 0.0014(9) 0.0008(9)
C34 0.0219(12) 0.0214(12) 0.0128(11) 0.0013(9) -0.0002(9) 0.0006(10)
C35 0.0239(12) 0.0187(11) 0.0182(11) -0.0016(9) -0.0012(10) -0.0006(10)
C36 0.0170(11) 0.0221(12) 0.0198(12) 0.0027(10) 0.0018(9) 0.0013(9)
C37 0.0230(12) 0.0266(13) 0.0138(11) 0.0012(9) 0.0023(9) 0.0020(10)
C38 0.0211(12) 0.0202(12) 0.0158(11) -0.0012(9) 0.0013(9) 0.0011(9)
C39 0.0221(12) 0.0236(13) 0.0246(13) 0.0012(10) -0.0026(10) -0.0026(10)
C40 0.0258(13) 0.0226(13) 0.0236(13) 0.0053(10) -0.0004(11) -0.0036(11)
C41 0.0238(12) 0.0212(12) 0.0135(11) 0.0011(9) 0.0009(9) -0.0027(10)
C42 0.0210(12) 0.0238(13) 0.0271(13) 0.0034(10) 0.0018(10) 0.0015(11)
C43 0.0189(12) 0.0276(13) 0.0313(14) -0.0005(11) 0.0017(11) 0.0007(10)
C44 0.0216(13) 0.0245(13) 0.0315(14) 0.0029(11) 0.0010(11) -0.0035(10)
C45A 0.043(2) 0.072(3) 0.096(3) -0.001(2) -0.009(2) 0.008(2)
Cl1A 0.0693(6) 0.0681(6) 0.0624(6) -0.0054(5) -0.0134(5) 0.0093(5)
Cl2A 0.0520(6) 0.1027(10) 0.1458(12) -0.0606(9) 0.0379(7) -0.0200(6)

loop_
_atom_type_symbol
_atom_type_description
_atom_type_scat_dispersion_real
_atom_type_scat_dispersion_imag
_atom_type_scat_source
C C 0.0033 0.0016 'International Tables Vol C Tables 4.2.6.8 and 6.1.1.4'
H H 0.0000 0.0000 'International Tables Vol C Tables 4.2.6.8 and 6.1.1.4'
N N 0.0061 0.0033 'International Tables Vol C Tables 4.2.6.8 and 6.1.1.4'
O O 0.0106 0.0060 'International Tables Vol C Tables 4.2.6.8 and 6.1.1.4'
Fe Fe 0.3463 0.8444 'International Tables Vol C Tables 4.2.6.8 and 6.1.1.4'
Ru Ru -1.2594 0.8363 'International Tables Vol C Tables 4.2.6.8 and 6.1.1.4'
Cl Cl 0.1484 0.1585 'International Tables Vol C Tables 4.2.6.8 and 6.1.1.4'

loop_
_geom_angle_atom_site_label_1
_geom_angle_atom_site_label_2
_geom_angle_atom_site_label_3
_geom_angle
C41 Ru1 C39 95.06(10)
C41 Ru1 C40 96.02(10)
C39 Ru1 C40 88.65(10)
C41 Ru1 C12 94.03(9)
C39 Ru1 C12 102.69(9)
C40 Ru1 C12 164.12(9)
C41 Ru1 C31 112.00(9)
C39 Ru1 C31 152.10(9)
C40 Ru1 C31 94.91(9)
C12 Ru1 C31 69.87(8)
C41 Ru1 C30 145.33(9)
C39 Ru1 C30 115.36(9)
C40 Ru1 C30 100.68(9)
C12 Ru1 C30 64.53(8)
C31 Ru1 C30 36.80(8)
C41 Ru1 C11 130.80(9)
C39 Ru1 C11 93.50(9)
C40 Ru1 C11 132.58(9)
C12 Ru1 C11 36.95(8)
C31 Ru1 C11 64.00(8)
C30 Ru1 C11 37.25(8)
C41 Ru1 Ru2 71.53(7)
C39 Ru1 Ru2 144.84(7)
C40 Ru1 Ru2 124.23(7)
C12 Ru1 Ru2 48.43(6)
C31 Ru1 Ru2 47.98(6)
C30 Ru1 Ru2 73.95(6)
C11 Ru1 Ru2 73.93(6)
C42 Ru2 C43 94.67(11)
C42 Ru2 C44 92.18(10)
C43 Ru2 C44 91.50(11)
C42 Ru2 C31 100.80(10)
C43 Ru2 C31 94.51(10)
C44 Ru2 C31 165.18(9)
C42 Ru2 C12 99.80(10)
C43 Ru2 C12 163.49(10)
C44 Ru2 C12 95.82(10)
C31 Ru2 C12 75.08(9)
C42 Ru2 Ru1 142.84(8)
C43 Ru2 Ru1 111.46(7)
C44 Ru2 Ru1 112.24(7)
C31 Ru2 Ru1 52.94(6)
C12 Ru2 Ru1 52.04(6)
C3 Fe1 C2 40.92(11)
C3 Fe1 C4 40.94(12)
C2 Fe1 C4 68.73(12)
C3 Fe1 C10 157.32(12)
C2 Fe1 C10 161.70(12)
C4 Fe1 C10 124.31(14)
C3 Fe1 C9 118.21(12)
C2 Fe1 C9 155.63(11)
C4 Fe1 C9 103.37(13)
C10 Fe1 C9 40.81(12)
C3 Fe1 C8 100.84(11)
C2 Fe1 C8 120.52(11)
C4 Fe1 C8 115.34(12)
C10 Fe1 C8 68.11(11)
C9 Fe1 C8 40.37(12)
C3 Fe1 C6 155.30(12)
C2 Fe1 C6 124.70(12)
C4 Fe1 C6 163.65(13)
C10 Fe1 C6 40.35(13)
C9 Fe1 C6 68.15(13)
C8 Fe1 C6 67.91(12)
C3 Fe1 C7 116.80(11)
C2 Fe1 C7 107.07(11)
C4 Fe1 C7 150.86(11)
C10 Fe1 C7 68.22(12)
C9 Fe1 C7 68.06(13)
C8 Fe1 C7 40.23(13)
C6 Fe1 C7 40.67(11)
C3 Fe1 C5 68.56(11)
C2 Fe1 C5 68.61(10)
C4 Fe1 C5 40.44(10)
C10 Fe1 C5 111.81(12)
C9 Fe1 C5 121.08(12)
C8 Fe1 C5 152.67(12)
C6 Fe1 C5 130.97(11)
C7 Fe1 C5 167.01(11)
C3 Fe1 C1 68.54(10)
C2 Fe1 C1 40.95(9)
C4 Fe1 C1 68.01(10)
C10 Fe1 C1 127.44(10)
C9 Fe1 C1 159.10(11)
C8 Fe1 C1 160.45(11)
C6 Fe1 C1 114.78(10)
C7 Fe1 C1 128.67(11)
C5 Fe1 C1 40.27(10)
C22 Fe2 C27 101.28(11)
C22 Fe2 C21 40.94(10)
C27 Fe2 C21 120.96(11)
C22 Fe2 C23 40.82(12)
C27 Fe2 C23 115.82(11)
C21 Fe2 C23 68.47(11)
C22 Fe2 C28 118.69(11)
C27 Fe2 C28 40.46(11)
C21 Fe2 C28 156.21(10)
C23 Fe2 C28 103.83(11)
C22 Fe2 C29 157.27(11)
C27 Fe2 C29 67.84(10)
C21 Fe2 C29 161.71(11)
C23 Fe2 C29 124.34(11)
C28 Fe2 C29 40.34(10)
C22 Fe2 C26 117.81(12)
C27 Fe2 C26 40.63(12)
C21 Fe2 C26 107.65(11)
C23 Fe2 C26 151.95(11)
C28 Fe2 C26 68.02(11)
C29 Fe2 C26 67.63(11)
C22 Fe2 C24 68.33(11)
C27 Fe2 C24 153.00(11)
C21 Fe2 C24 68.19(10)
C23 Fe2 C24 40.29(10)
C28 Fe2 C24 121.26(11)
C29 Fe2 C24 111.92(10)
C26 Fe2 C24 166.21(11)
C22 Fe2 C25 155.76(12)
C27 Fe2 C25 67.79(11)
C21 Fe2 C25 124.97(11)
C23 Fe2 C25 163.35(11)
C28 Fe2 C25 67.75(11)
C29 Fe2 C25 40.16(10)
C26 Fe2 C25 40.07(11)
C24 Fe2 C25 130.71(10)
C22 Fe2 C20 68.28(9)
C27 Fe2 C20 160.14(10)
C21 Fe2 C20 40.34(9)
C23 Fe2 C20 67.97(9)
C28 Fe2 C20 159.36(11)
C29 Fe2 C20 127.74(10)
C26 Fe2 C20 128.05(10)
C24 Fe2 C20 40.47(9)
C25 Fe2 C20 114.66(9)
O2 N1 O3 123.8(2)
O2 N1 C17 118.4(2)
O3 N1 C17 117.8(2)
C36 N2 H2A 120.0
C36 N2 H2B 120.0
H2A N2 H2B 120.0
C5 C1 C2 106.9(2)
C5 C1 C11 124.6(2)
C2 C1 C11 125.1(2)
C5 C1 Fe1 68.81(14)
C2 C1 Fe1 67.28(13)
C11 C1 Fe1 145.36(17)
C3 C2 C1 108.1(2)
C3 C2 Fe1 68.98(15)
C1 C2 Fe1 71.77(14)
C3 C2 H2 125.9
C1 C2 H2 125.9
Fe1 C2 H2 125.9
C2 C3 C4 108.3(2)
C2 C3 Fe1 70.09(14)
C4 C3 Fe1 70.27(16)
C2 C3 H3A 125.9
C4 C3 H3A 125.9
Fe1 C3 H3A 125.9
C5 C4 C3 108.4(2)
C5 C4 Fe1 70.82(15)
C3 C4 Fe1 68.79(16)
C5 C4 H4 125.8
C3 C4 H4 125.8
Fe1 C4 H4 125.8
C4 C5 C1 108.3(2)
C4 C5 Fe1 68.74(16)
C1 C5 Fe1 70.93(14)
C4 C5 H5 125.8
C1 C5 H5 125.8
Fe1 C5 H5 125.8
C10 C6 C7 108.1(3)
C10 C6 Fe1 69.48(17)
C7 C6 Fe1 69.89(16)
C10 C6 H6 125.9
C7 C6 H6 125.9
Fe1 C6 H6 125.9
C8 C7 C6 107.5(3)
C8 C7 Fe1 69.60(17)
C6 C7 Fe1 69.45(16)
C8 C7 H7 126.2
C6 C7 H7 126.2
Fe1 C7 H7 126.2
C7 C8 C9 108.8(3)
C7 C8 Fe1 70.17(15)
C9 C8 Fe1 69.80(16)
C7 C8 H8 125.6
C9 C8 H8 125.6
Fe1 C8 H8 125.6
C8 C9 C10 107.5(3)
C8 C9 Fe1 69.83(16)
C10 C9 Fe1 69.32(15)
C8 C9 H9 126.2
C10 C9 H9 126.2
Fe1 C9 H9 126.2
C6 C10 C9 108.1(3)
C6 C10 Fe1 70.17(15)
C9 C10 Fe1 69.86(16)
C6 C10 H10 126.0
C9 C10 H10 126.0
Fe1 C10 H10 126.0
C12 C11 C30 112.2(2)
C12 C11 C1 120.1(2)
C30 C11 C1 127.4(2)
C12 C11 Ru1 68.24(12)
C30 C11 Ru1 71.09(12)
C1 C11 Ru1 132.74(16)
C11 C12 C13 125.6(2)
C11 C12 Ru2 119.14(16)
C13 C12 Ru2 113.99(16)
C11 C12 Ru1 74.81(13)
C13 C12 Ru1 127.39(16)
Ru2 C12 Ru1 79.52(8)
O1 C13 C12 122.2(2)
O1 C13 C14 120.0(2)
C12 C13 C14 117.45(19)
C19 C14 C15 119.3(2)
C19 C14 C13 122.2(2)
C15 C14 C13 118.5(2)
C16 C15 C14 120.4(2)
C16 C15 H15 119.8
C14 C15 H15 119.8
C17 C16 C15 118.6(2)
C17 C16 H16 120.7
C15 C16 H16 120.7
C16 C17 C18 122.7(2)
C16 C17 N1 118.5(2)
C18 C17 N1 118.8(2)
C19 C18 C17 118.0(2)
C19 C18 H18 121.0
C17 C18 H18 121.0
C18 C19 C14 120.9(2)
C18 C19 H19 119.5
C14 C19 H19 119.5
C21 C20 C24 107.1(2)
C21 C20 C30 126.5(2)
C24 C20 C30 124.8(2)
C21 C20 Fe2 68.07(13)
C24 C20 Fe2 68.92(13)
C30 C20 Fe2 139.04(16)
C22 C21 C20 108.5(2)
C22 C21 Fe2 69.02(14)
C20 C21 Fe2 71.59(13)
C22 C21 H21 125.8
C20 C21 H21 125.8
Fe2 C21 H21 125.8
C23 C22 C21 107.9(2)
C23 C22 Fe2 70.23(15)
C21 C22 Fe2 70.05(14)
C23 C22 H22 126.0
C21 C22 H22 126.0
Fe2 C22 H22 126.0
C24 C23 C22 108.3(2)
C24 C23 Fe2 70.65(14)
C22 C23 Fe2 68.95(15)
C24 C23 H23 125.8
C22 C23 H23 125.8
Fe2 C23 H23 125.8
C23 C24 C20 108.2(2)
C23 C24 Fe2 69.06(15)
C20 C24 Fe2 70.60(14)
C23 C24 H24 125.9
C20 C24 H24 125.9
Fe2 C24 H24 125.9
C26 C25 C29 108.2(2)
C26 C25 Fe2 69.73(15)
C29 C25 Fe2 69.56(14)
C26 C25 H25 125.9
C29 C25 H25 125.9
Fe2 C25 H25 125.9
C25 C26 C27 107.7(2)
C25 C26 Fe2 70.21(15)
C27 C26 Fe2 68.96(15)
C25 C26 H26 126.2
C27 C26 H26 126.2
Fe2 C26 H26 126.2
C28 C27 C26 108.2(2)
C28 C27 Fe2 70.17(14)
C26 C27 Fe2 70.41(15)
C28 C27 H27 125.9
C26 C27 H27 125.9
Fe2 C27 H27 125.9
C27 C28 C29 107.7(2)
C27 C28 Fe2 69.37(14)
C29 C28 Fe2 70.04(14)
C27 C28 H28 126.1
C29 C28 H28 126.1
Fe2 C28 H28 126.1
C25 C29 C28 108.2(2)
C25 C29 Fe2 70.28(14)
C28 C29 Fe2 69.62(14)
C25 C29 H29 125.9
C28 C29 H29 125.9
Fe2 C29 H29 125.9
C31 C30 C11 112.34(19)
C31 C30 C20 126.2(2)
C11 C30 C20 121.38(19)
C31 C30 Ru1 69.74(12)
C11 C30 Ru1 71.66(12)
C20 C30 Ru1 129.64(16)
C30 C31 C32 125.3(2)
C30 C31 Ru2 119.67(16)
C32 C31 Ru2 114.67(15)
C30 C31 Ru1 73.46(12)
C32 C31 Ru1 124.49(15)
Ru2 C31 Ru1 79.08(7)
O4 C32 C33 121.2(2)
O4 C32 C31 120.5(2)
C33 C32 C31 117.95(19)
C34 C33 C38 117.9(2)
C34 C33 C32 122.1(2)
C38 C33 C32 120.0(2)
C35 C34 C33 121.8(2)
C35 C34 H34 119.1
C33 C34 H34 119.1
C34 C35 C36 120.1(2)
C34 C35 H35 120.0
C36 C35 H35 120.0
N2 C36 C37 121.1(2)
N2 C36 C35 120.1(2)
C37 C36 C35 118.7(2)
C38 C37 C36 120.4(2)
C38 C37 H37 119.8
C36 C37 H37 119.8
C37 C38 C33 121.1(2)
C37 C38 H38 119.5
C33 C38 H38 119.5
O5 C39 Ru1 177.9(2)
O6 C40 Ru1 177.7(2)
O7 C41 Ru1 172.3(2)
O8 C42 Ru2 178.8(2)
O10 C43 Ru2 179.6(3)
O9 C44 Ru2 179.0(2)
Cl1A C45A Cl2A 115.0(2)
Cl1A C45A H45C 108.5
Cl2A C45A H45C 108.5
Cl1A C45A H45D 108.5
Cl2A C45A H45D 108.5
H45C C45A H45D 107.5

loop_
_geom_bond_atom_site_label_1
_geom_bond_atom_site_label_2
_geom_bond_distance
Ru1 C41 1.908(2)
Ru1 C39 1.933(3)
Ru1 C40 1.934(3)
Ru1 C12 2.205(2)
Ru1 C31 2.235(2)
Ru1 C30 2.284(2)
Ru1 C11 2.292(2)
Ru1 Ru2 2.7504(3)
Ru2 C42 1.893(3)
Ru2 C43 1.966(3)
Ru2 C44 1.976(3)
Ru2 C31 2.081(2)
Ru2 C12 2.093(2)
Fe1 C3 2.022(3)
Fe1 C2 2.037(2)
Fe1 C4 2.042(3)
Fe1 C10 2.043(3)
Fe1 C9 2.050(3)
Fe1 C8 2.051(3)
Fe1 C6 2.052(3)
Fe1 C7 2.058(3)
Fe1 C5 2.069(3)
Fe1 C1 2.097(2)
Fe2 C22 2.029(3)
Fe2 C27 2.042(3)
Fe2 C21 2.043(2)
Fe2 C23 2.046(3)
Fe2 C28 2.053(2)
Fe2 C29 2.058(2)
Fe2 C26 2.062(3)
Fe2 C24 2.067(2)
Fe2 C25 2.068(3)
Fe2 C20 2.089(2)
O1 C13 1.228(3)
O2 N1 1.216(3)
O3 N1 1.231(3)
O4 C32 1.232(3)
O5 C39 1.130(3)
O6 C40 1.135(3)
O7 C41 1.141(3)
O8 C42 1.133(3)
O9 C44 1.127(3)
O10 C43 1.130(3)
N1 C17 1.471(3)
N2 C36 1.366(3)
N2 H2A 0.8800
N2 H2B 0.8800
C1 C5 1.434(4)
C1 C2 1.447(3)
C1 C11 1.486(3)
C2 C3 1.419(4)
C2 H2 1.0000
C3 C4 1.421(4)
C3 H3A 1.0000
C4 C5 1.421(4)
C4 H4 1.0000
C5 H5 1.0000
C6 C10 1.413(4)
C6 C7 1.428(4)
C6 H6 1.0000
C7 C8 1.413(4)
C7 H7 1.0000
C8 C9 1.415(4)
C8 H8 1.0000
C9 C10 1.427(4)
C9 H9 1.0000
C10 H10 1.0000
C11 C12 1.428(3)
C11 C30 1.461(3)
C12 C13 1.483(3)
C13 C14 1.506(3)
C14 C19 1.393(3)
C14 C15 1.399(3)
C15 C16 1.381(4)
C15 H15 0.9500
C16 C17 1.377(4)
C16 H16 0.9500
C17 C18 1.387(3)
C18 C19 1.382(3)
C18 H18 0.9500
C19 H19 0.9500
C20 C21 1.426(3)
C20 C24 1.438(3)
C20 C30 1.493(3)
C21 C22 1.424(4)
C21 H21 1.0000
C22 C23 1.421(4)
C22 H22 1.0000
C23 C24 1.417(4)
C23 H23 1.0000
C24 H24 1.0000
C25 C26 1.415(4)
C25 C29 1.417(4)
C25 H25 1.0000
C26 C27 1.425(4)
C26 H26 1.0000
C27 C28 1.416(4)
C27 H27 1.0000
C28 C29 1.418(4)
C28 H28 1.0000
C29 H29 1.0000
C30 C31 1.427(3)
C31 C32 1.495(3)
C32 C33 1.474(3)
C33 C34 1.396(3)
C33 C38 1.403(3)
C34 C35 1.375(3)
C34 H34 0.9500
C35 C36 1.406(3)
C35 H35 0.9500
C36 C37 1.401(3)
C37 C38 1.380(3)
C37 H37 0.9500
C38 H38 0.9500
C45A Cl1A 1.721(5)
C45A Cl2A 1.729(4)
C45A H45C 0.9900
C45A H45D 0.9900
